data_7135860
loop_
_publ_author_name
'Ma, Chang-Lei'
'Li, Chang'
'Sun, Jia-Yue'
'Han, Rui-Rui'
'Liu, Fuchen'
'Zhao, Jiong-Peng'
'Yao, Zhao Quan'

_publ_section_title
;
 Organic Ammonium Flexibility Modulated Phase-Transition Behaviour in 3D
 Perovskite-like Mixed-valence Iron Complexes
;
_journal_name_full 'Chemical Communications'
_journal_paper_doi 10.1039/D6CC02195F
_journal_year 2026
_chemical_formula_moiety 'C9 H7 Fe3 O18, 2(C4 H10 N)'
_chemical_formula_sum 'C17 H27 Fe3 N2 O18'
_chemical_formula_weight 714.95
_space_group_crystal_system tetragonal
_space_group_IT_number 127
_space_group_name_Hall '-P 4 2ab'
_space_group_name_H-M_alt 'P 4/m b m'
_atom_sites_solution_hydrogens mixed
_atom_sites_solution_primary dual
_audit_creation_date 2026-05-26
_audit_creation_method
;
Olex2 1.5-ac6-020
(compiled 2024.02.14 svn.r2f8d729c for Rigaku Oxford Diffraction, GUI svn.r6966)
;
_audit_update_record
;
2026-05-27 deposited with the CCDC.	2026-05-29 downloaded from the CCDC.
;
_cell_angle_alpha 90
_cell_angle_beta 90
_cell_angle_gamma 90
_cell_formula_units_Z 2
_cell_length_a 14.9876(15)
_cell_length_b 14.9876(15)
_cell_length_c 5.9643(9)
_cell_measurement_reflns_used 2602
_cell_measurement_temperature 370.2(8)
_cell_measurement_theta_max 37.0710
_cell_measurement_theta_min 1.8990
_cell_volume 1339.7(3)
_computing_cell_refinement 'CrysAlisPro 1.171.42.49 (Rigaku OD, 2022)'
_computing_data_collection 'CrysAlisPro 1.171.42.49 (Rigaku OD, 2022)'
_computing_data_reduction 'CrysAlisPro 1.171.42.49 (Rigaku OD, 2022)'
_computing_molecular_graphics 'Olex2 1.5-ac6-020 (Dolomanov et al., 2009)'
_computing_publication_material 'Olex2 1.5-ac6-020 (Dolomanov et al., 2009)'
_computing_structure_refinement 'SHELXL 2025/1 (Sheldrick, 2015)'
_computing_structure_solution 'SHELXT 2018/2 (Sheldrick, 2018)'
_diffrn_ambient_temperature 370.15
_diffrn_measured_fraction_theta_full 0.993
_diffrn_measured_fraction_theta_max 0.995
_diffrn_measurement_details
;
List of Runs (angles in degrees, time in seconds):

  # Type    Start    End  Width  t~exp~   \w     \q     \k     \f   Frames
#--------------------------------------------------------------------------
  1  \w      2.26 182.26   0.50    1.00    --   28.00  73.74 -25.74  360
  2  \w      2.26 132.76   0.50    1.00    --   28.00  73.74  64.26  261
  3  \w      2.26  71.26   0.50    1.00    --   28.00  73.74 154.26  138
;
_diffrn_measurement_device 'abstract diffractometer'
_diffrn_measurement_device_type 'Saxi-CrysAlisPro-abstract goniometer imported SAXI images'
_diffrn_measurement_method '\w scans'
_diffrn_radiation_type MoK\a
_diffrn_radiation_wavelength 0.71073
_diffrn_reflns_av_R_equivalents 0.1777
_diffrn_reflns_av_unetI/netI 0.0590
_diffrn_reflns_Laue_measured_fraction_full 0.993
_diffrn_reflns_Laue_measured_fraction_max 0.995
_diffrn_reflns_limit_h_max 19
_diffrn_reflns_limit_h_min -19
_diffrn_reflns_limit_k_max 19
_diffrn_reflns_limit_k_min -15
_diffrn_reflns_limit_l_max 7
_diffrn_reflns_limit_l_min -7
_diffrn_reflns_number 12503
_diffrn_reflns_point_group_measured_fraction_full 0.993
_diffrn_reflns_point_group_measured_fraction_max 0.995
_diffrn_reflns_theta_full 25.242
_diffrn_reflns_theta_max 28.271
_diffrn_reflns_theta_min 1.922
_exptl_absorpt_coefficient_mu 1.688
_exptl_absorpt_correction_T_max 1.00000
_exptl_absorpt_correction_T_min 0.51359
_exptl_absorpt_correction_type multi-scan
_exptl_absorpt_process_details
;
CrysAlisPro 1.171.42.49 (Rigaku Oxford Diffraction, 2022)
Empirical absorption correction using spherical harmonics,
implemented in SCALE3 ABSPACK scaling algorithm.
;
_exptl_crystal_colour black
_exptl_crystal_colour_primary black
_exptl_crystal_density_diffrn 1.772
_exptl_crystal_description block
_exptl_crystal_F_000 730
_exptl_crystal_size_max 0.25
_exptl_crystal_size_mid 0.23
_exptl_crystal_size_min 0.19
_refine_diff_density_max 0.826
_refine_diff_density_min -0.776
_refine_diff_density_rms 0.111
_refine_ls_extinction_method none
_refine_ls_goodness_of_fit_ref 1.080
_refine_ls_hydrogen_treatment constr
_refine_ls_matrix_type full
_refine_ls_number_parameters 116
_refine_ls_number_reflns 953
_refine_ls_number_restraints 129
_refine_ls_restrained_S_all 1.015
_refine_ls_R_factor_all 0.0921
_refine_ls_R_factor_gt 0.0648
_refine_ls_shift/su_max 0.000
_refine_ls_shift/su_mean 0.000
_refine_ls_structure_factor_coef Fsqd
_refine_ls_weighting_details 'w=1/[\s^2^(Fo^2^)+(0.1143P)^2^+0.3817P] where P=(Fo^2^+2Fc^2^)/3'
_refine_ls_weighting_scheme calc
_refine_ls_wR_factor_gt 0.1730
_refine_ls_wR_factor_ref 0.2005
_reflns_Friedel_coverage 0.000
_reflns_number_gt 664
_reflns_number_total 953
_reflns_threshold_expression 'I > 2\s(I)'
_cod_data_source_file d6cc02195f2.cif
_cod_data_source_block 4HTP
_cod_database_code 7135860
_shelx_shelxl_version_number 2025/1
_shelx_space_group_comment
;
The symmetry employed for this shelxl refinement is uniquely defined
by the following loop, which should always be used as a source of
symmetry information in preference to the above space-group names.
They are only intended as comments.
;
_shelx_estimated_absorpt_t_max 0.740
_shelx_estimated_absorpt_t_min 0.678
_olex2_refinement_description
;
1. Restrained distances
 C8-C7 = C6-C7 = C6-C5 = C5-N1 = C8-N1
 1.52 with sigma of 0.02
 C8-C6
 2.34 with sigma of 0.02
 C7-C5
 2.34 with sigma of 0.02
 C6-N1
 2.34 with sigma of 0.02
 C7-N1
 2.34 with sigma of 0.02
2. Uiso/Uaniso restraints and constraints
C7 \\sim N1 \\sim C8 \\sim C5 \\sim C6: within 3.8A with sigma of 0.01 and
sigma for terminal atoms of 0.03 within 3.8A
Uanis(C7) \\sim Ueq, Uanis(C6) \\sim Ueq, Uanis(C5) \\sim Ueq, Uanis(N1) \\sim
Ueq, Uanis(C8) \\sim Ueq: with sigma of 0.01 and sigma for terminal atoms of
0.02
3. Rigid body (RIGU) restrains
 C6, C5, N1, C8, C7
 with sigma for 1-2 distances of 0.004 and sigma for 1-3 distances of 0.004
4. Others
 Fixed Sof: O5(0.5) O1(0.5) O2(0.5) C1(0.5) H1(0.5) H3(0.25) O4(0.5) C5(0.25)
 H5A(0.25) H5B(0.25) C7(0.25) H7A(0.25) H7B(0.25) N1(0.25) H1A(0.25) H1B(0.25)
 C8(0.25) H8A(0.25) H8B(0.25) C6(0.25) H6A(0.25) H6B(0.25) H2(0.125) O3(0.25)
5.a Riding coordinates:
 C3(H3), C2(H2)
5.b Secondary CH2 refined with riding coordinates:
 C5(H5A,H5B), C7(H7A,H7B), N1(H1A,H1B), C8(H8A,H8B), C6(H6A,H6B)
5.c Aromatic/amide H refined with riding coordinates:
 C1(H1)
;
_olex2_submission_special_instructions 'No special instructions were received'
_oxdiff_exptl_absorpt_empirical_details
;
Empirical correction (ABSPACK) includes:
- Absorption correction using spherical harmonics
- Frame scaling
;

loop_
_space_group_symop_operation_xyz
'x, y, z'
'-x, -y, z'
'-y, x, z'
'y, -x, z'
'-x+1/2, y+1/2, -z'
'x+1/2, -y+1/2, -z'
'y+1/2, x+1/2, -z'
'-y+1/2, -x+1/2, -z'
'-x, -y, -z'
'x, y, -z'
'y, -x, -z'
'-y, x, -z'
'x-1/2, -y-1/2, z'
'-x-1/2, y-1/2, z'
'-y-1/2, -x-1/2, z'
'y-1/2, x-1/2, z'

loop_
_atom_site_label
_atom_site_type_symbol
_atom_site_fract_x
_atom_site_fract_y
_atom_site_fract_z
_atom_site_U_iso_or_equiv
_atom_site_adp_type
_atom_site_occupancy
_atom_site_site_symmetry_order
_atom_site_calc_flag
_atom_site_refinement_flags_posn
_atom_site_refinement_flags_adp
_atom_site_refinement_flags_occupancy
_atom_site_disorder_assembly
_atom_site_disorder_group
Fe1 Fe 0.500000 0.500000 -0.500000 0.0361(5) Uani 1 8 d S T P . .
Fe2 Fe 0.37043(6) 0.87043(6) -0.500000 0.0409(4) Uani 1 4 d S T P . .
C4 C 0.5338(5) 0.9662(5) -0.500000 0.082(4) Uani 1 4 d S T P . .
O5 O 0.5056(4) 0.8900(4) -0.4138(10) 0.0547(18) Uani 0.5 1 d . . P . .
O1 O 0.4179(5) 0.6015(4) -0.3985(12) 0.0571(17) Uani 0.5 1 d . . P A -1
O2 O 0.3711(4) 0.7396(4) -0.3954(15) 0.0604(19) Uani 0.5 1 d . . P A -1
C1 C 0.4226(6) 0.6812(6) -0.449(2) 0.058(5) Uani 0.5 1 d . . P A -1
H1 H 0.470727 0.698163 -0.538296 0.069 Uiso 0.5 1 calc R U P A -1
C3 C 0.3731(6) 0.8731(6) 0.000000 0.107(7) Uani 1 4 d S T P . .
H3 H 0.329915 0.920530 0.000000 0.129 Uiso 0.5 2 d R U P A .
O4 O 0.4112(5) 0.8305(6) -0.1814(12) 0.068(2) Uani 0.5 1 d . . P A .
C5 C 0.611(2) 0.740(2) -0.029(8) 0.146(8) Uani 0.25 1 d D U P B -1
H5A H 0.546906 0.745996 -0.049508 0.175 Uiso 0.25 1 calc R U P B -1
H5B H 0.627725 0.678582 -0.051261 0.175 Uiso 0.25 1 calc R U P B -1
C7 C 0.722(3) 0.824(3) 0.164(7) 0.147(8) Uani 0.25 1 d D U P B -1
H7A H 0.773084 0.784994 0.152894 0.176 Uiso 0.25 1 calc R U P B -1
H7B H 0.730977 0.865635 0.286629 0.176 Uiso 0.25 1 calc R U P B -1
N1 N 0.660(3) 0.800(3) -0.188(7) 0.146(8) Uani 0.25 1 d D U P B -1
H1A H 0.621969 0.823983 -0.285776 0.175 Uiso 0.25 1 calc R U P B -1
H1B H 0.700274 0.768537 -0.264230 0.175 Uiso 0.25 1 calc R U P B -1
C8 C 0.706(3) 0.873(2) -0.053(6) 0.147(8) Uani 0.25 1 d D U P B -1
H8A H 0.761041 0.891557 -0.122167 0.177 Uiso 0.25 1 calc R U P B -1
H8B H 0.667065 0.924056 -0.032265 0.177 Uiso 0.25 1 calc R U P B -1
C6 C 0.637(3) 0.771(4) 0.198(7) 0.146(8) Uani 0.25 1 d D U P B -1
H6A H 0.647914 0.720713 0.296051 0.175 Uiso 0.25 1 calc R U P B -1
H6B H 0.591001 0.808234 0.262968 0.175 Uiso 0.25 1 calc R U P B -1
C2 C 0.500000 0.500000 -1.000000 0.090(7) Uani 1 8 d S T P . .
H2 H 0.546000 0.501000 -1.000000 0.108 Uiso 0.25 2 d R U P A .
O3 O 0.4427(8) 0.5145(13) -0.8172(17) 0.054(3) Uani 0.25 1 d . . P A .

loop_
_atom_site_aniso_label
_atom_site_aniso_U_11
_atom_site_aniso_U_22
_atom_site_aniso_U_33
_atom_site_aniso_U_23
_atom_site_aniso_U_13
_atom_site_aniso_U_12
Fe1 0.0365(6) 0.0365(6) 0.0353(9) 0.000 0.000 0.000
Fe2 0.0408(5) 0.0408(5) 0.0410(7) 0.000 0.000 0.0033(5)
C4 0.045(3) 0.045(3) 0.156(13) 0.000 0.000 0.007(5)
O5 0.042(3) 0.046(3) 0.075(5) 0.013(3) -0.010(3) 0.001(2)
O1 0.065(4) 0.035(3) 0.071(4) 0.000(3) 0.009(3) 0.012(3)
O2 0.066(4) 0.043(3) 0.072(5) 0.006(3) 0.017(3) 0.014(3)
C1 0.050(4) 0.045(4) 0.079(15) 0.002(4) 0.013(5) 0.008(3)
C3 0.138(11) 0.138(11) 0.045(7) 0.000 0.000 -0.058(11)
O4 0.071(5) 0.090(5) 0.044(4) -0.003(3) -0.003(3) 0.028(5)
C5 0.148(9) 0.144(10) 0.145(9) 0.005(6) 0.001(6) 0.000(6)
C7 0.149(10) 0.145(10) 0.146(9) 0.007(6) 0.001(6) 0.003(6)
N1 0.147(9) 0.145(10) 0.145(9) 0.008(6) 0.001(6) 0.004(6)
C8 0.149(10) 0.146(10) 0.146(9) 0.005(6) 0.002(6) 0.004(6)
C6 0.147(9) 0.145(10) 0.145(9) 0.005(6) 0.001(6) 0.003(6)
C2 0.123(11) 0.123(11) 0.023(7) 0.000 0.000 0.000
O3 0.034(6) 0.100(10) 0.028(5) -0.001(6) 0.001(4) 0.013(8)

loop_
_atom_type_symbol
_atom_type_description
_atom_type_scat_dispersion_real
_atom_type_scat_dispersion_imag
_atom_type_scat_source
C C 0.0033 0.0016 'International Tables Vol C Tables 4.2.6.8 and 6.1.1.4'
H H 0.0000 0.0000 'International Tables Vol C Tables 4.2.6.8 and 6.1.1.4'
Fe Fe 0.3463 0.8444 'International Tables Vol C Tables 4.2.6.8 and 6.1.1.4'
N N 0.0061 0.0033 'International Tables Vol C Tables 4.2.6.8 and 6.1.1.4'
O O 0.0106 0.0060 'International Tables Vol C Tables 4.2.6.8 and 6.1.1.4'

loop_
_geom_angle_atom_site_label_1
_geom_angle_atom_site_label_2
_geom_angle_atom_site_label_3
_geom_angle
_geom_angle_site_symmetry_1
_geom_angle_site_symmetry_3
_geom_angle_publ_flag
O1 Fe1 O3 120.7(5) . 3_655 ?
O1 Fe1 O3 53.7(5) . 10_554 ?
O1 Fe1 O3 93.2(4) . 9_664 ?
O1 Fe1 O3 86.8(5) . . ?
O1 Fe1 O3 91.4(5) . 4_565 ?
O1 Fe1 O3 126.3(5) . 2_665 ?
O1 Fe1 O3 59.3(5) . 11_564 ?
O1 Fe1 O3 88.6(5) . 12_654 ?
O3 Fe1 O3 34.9(4) 4_565 . ?
O3 Fe1 O3 145.1(4) 10_554 4_565 ?
O3 Fe1 O3 145.1(4) 3_655 9_664 ?
O3 Fe1 O3 50.1(6) 12_654 11_564 ?
O3 Fe1 O3 145.1(4) 3_655 10_554 ?
O3 Fe1 O3 50.1(6) 9_664 10_554 ?
O3 Fe1 O3 180.0 3_655 11_564 ?
O3 Fe1 O3 180.0 10_554 2_665 ?
O3 Fe1 O3 34.9(4) 9_664 11_564 ?
O3 Fe1 O3 50.1(6) 3_655 4_565 ?
O3 Fe1 O3 50.1(6) 2_665 . ?
O3 Fe1 O3 34.9(4) 9_664 12_654 ?
O3 Fe1 O3 180.0(6) 12_654 4_565 ?
O3 Fe1 O3 145.1(4) 2_665 12_654 ?
O3 Fe1 O3 129.9(6) 4_565 11_564 ?
O3 Fe1 O3 34.9(4) 2_665 4_565 ?
O3 Fe1 O3 34.9(4) 3_655 . ?
O3 Fe1 O3 34.9(4) 10_554 12_654 ?
O3 Fe1 O3 129.9(6) 10_554 . ?
O3 Fe1 O3 34.9(4) 3_655 2_665 ?
O3 Fe1 O3 145.1(4) 12_654 . ?
O3 Fe1 O3 129.9(6) 9_664 2_665 ?
O3 Fe1 O3 145.1(4) 9_664 4_565 ?
O3 Fe1 O3 129.9(6) 3_655 12_654 ?
O3 Fe1 O3 34.9(4) 10_554 11_564 ?
O3 Fe1 O3 145.1(4) 11_564 . ?
O3 Fe1 O3 180.0 9_664 . ?
O3 Fe1 O3 145.1(4) 2_665 11_564 ?
O5 Fe2 O5 78.1(3) 7_454 . ?
O5 Fe2 O5 28.2(3) 16_565 7_454 ?
O5 Fe2 O5 71.0(3) 16_565 . ?
O5 Fe2 O5 78.1(3) 16_565 10_554 ?
O5 Fe2 O5 28.2(3) 10_554 . ?
O5 Fe2 O5 71.0(3) 10_554 7_454 ?
O2 Fe2 O5 101.6(2) . 10_554 ?
O2 Fe2 O5 93.1(2) . . ?
O2 Fe2 O5 147.2(3) . 16_565 ?
O2 Fe2 O5 171.1(3) . 7_454 ?
O2 Fe2 O4 56.5(3) . . ?
O2 Fe2 O4 90.1(3) . 10_554 ?
O2 Fe2 O4 123.9(3) . 7_454 ?
O2 Fe2 O4 90.2(3) . 16_565 ?
O4 Fe2 O5 62.4(3) 10_554 10_554 ?
O4 Fe2 O5 90.7(3) . 16_565 ?
O4 Fe2 O5 90.7(3) 16_565 . ?
O4 Fe2 O5 117.2(3) 10_554 16_565 ?
O4 Fe2 O5 62.4(3) . . ?
O4 Fe2 O5 117.2(3) . 7_454 ?
O4 Fe2 O5 62.4(3) 7_454 7_454 ?
O4 Fe2 O5 88.9(3) . 10_554 ?
O4 Fe2 O5 117.2(3) 16_565 10_554 ?
O4 Fe2 O5 88.9(3) 10_554 . ?
O4 Fe2 O5 88.9(3) 16_565 7_454 ?
O4 Fe2 O5 62.4(3) 16_565 16_565 ?
O4 Fe2 O5 88.9(3) 7_454 16_565 ?
O4 Fe2 O5 90.7(3) 7_454 10_554 ?
O4 Fe2 O5 90.7(3) 10_554 7_454 ?
O4 Fe2 O5 117.2(3) 7_454 . ?
O4 Fe2 O4 131.5(4) 16_565 7_454 ?
O4 Fe2 O4 179.5(5) . 7_454 ?
O4 Fe2 O4 48.5(4) . 16_565 ?
O4 Fe2 O4 179.5(5) 16_565 10_554 ?
O4 Fe2 O4 48.5(4) 7_454 10_554 ?
O4 Fe2 O4 131.5(4) . 10_554 ?
O5 C4 C4 112.7(5) 10_554 9_674 ?
O5 C4 C4 112.7(5) . 9_674 ?
O5 C4 C4 112.7(5) 15_775 9_674 ?
O5 C4 C4 112.7(5) 8_664 9_674 ?
O5 C4 O5 113.6(8) 10_554 8_664 ?
O5 C4 O5 113.6(8) 15_775 . ?
O5 C4 O5 45.8(6) 10_554 . ?
O5 C4 O5 134.7(11) 10_554 15_775 ?
O5 C4 O5 45.8(6) 8_664 15_775 ?
O5 C4 O5 134.7(11) 8_664 . ?
C4 O5 Fe2 109.4(5) . . ?
O5 O5 Fe2 75.90(17) 10_554 . ?
O5 O5 C4 67.1(3) 10_554 . ?
C1 O1 Fe1 127.7(7) . . ?
C1 O2 Fe2 127.6(7) . . ?
O1 C1 H1 116.7 . . ?
O2 C1 O1 126.6(10) . . ?
O2 C1 H1 116.7 . . ?
O4 C3 H3 128.4 10 . ?
O4 C3 H3 51.9 7_455 . ?
O4 C3 H3 51.9 16_565 . ?
O4 C3 H3 128.4 . . ?
O4 C3 O4 103.3(6) 16_565 7_455 ?
O4 C3 O4 176.0(13) 16_565 10 ?
O4 C3 O4 76.6(6) 10 7_455 ?
O4 C3 O4 103.3(6) . 10 ?
O4 C3 O4 176.0(13) . 7_455 ?
O4 C3 O4 76.6(6) . 16_565 ?
C3 O4 Fe2 117.5(5) . . ?
C3 O4 O4 51.7(3) . 16_565 ?
O4 O4 Fe2 65.8(2) 16_565 . ?
H5A C5 H5B 108.8 . . ?
N1 C5 H5A 110.7 . . ?
N1 C5 H5B 110.7 . . ?
C6 C5 H5A 110.7 . . ?
C6 C5 H5B 110.7 . . ?
C6 C5 N1 105.3(14) . . ?
H7A C7 H7B 109.0 . . ?
C8 C7 H7A 111.0 . . ?
C8 C7 H7B 111.0 . . ?
C6 C7 H7A 111.0 . . ?
C6 C7 H7B 111.0 . . ?
C6 C7 C8 103.6(17) . . ?
C5 N1 H1A 110.1 . . ?
C5 N1 H1B 110.1 . . ?
C5 N1 C8 108.2(14) . . ?
H1A N1 H1B 108.4 . . ?
C8 N1 H1A 110.1 . . ?
C8 N1 H1B 110.1 . . ?
C7 C8 N1 100.4(14) . . ?
C7 C8 H8A 111.7 . . ?
C7 C8 H8B 111.7 . . ?
N1 C8 H8A 111.7 . . ?
N1 C8 H8B 111.7 . . ?
H8A C8 H8B 109.5 . . ?
C5 C6 C7 105.5(14) . . ?
C5 C6 H6A 110.6 . . ?
C5 C6 H6B 110.6 . . ?
C7 C6 H6A 110.6 . . ?
C7 C6 H6B 110.6 . . ?
H6A C6 H6B 108.8 . . ?
O3 C2 H2 80.3 11_563 . ?
O3 C2 H2 52.6 9_663 . ?
O3 C2 H2 127.4 . . ?
O3 C2 H2 80.3 4_565 . ?
O3 C2 H2 99.7 12_653 . ?
O3 C2 H2 127.4 10_553 . ?
O3 C2 H2 52.6 2_665 . ?
O3 C2 H2 99.7 3_655 . ?
O3 C2 O3 101.9(9) 2_665 9_663 ?
O3 C2 O3 52.9(6) 10_553 11_563 ?
O3 C2 O3 52.9(6) 4_565 . ?
O3 C2 O3 52.9(6) 3_655 . ?
O3 C2 O3 78.1(9) 10_553 9_663 ?
O3 C2 O3 78.1(9) 12_653 11_563 ?
O3 C2 O3 52.9(6) 4_565 2_665 ?
O3 C2 O3 180.0 9_663 . ?
O3 C2 O3 52.9(6) 2_665 3_655 ?
O3 C2 O3 52.9(6) 9_663 11_563 ?
O3 C2 O3 127.1(6) 4_565 10_553 ?
O3 C2 O3 127.1(6) 12_653 . ?
O3 C2 O3 180.0(9) 10_553 2_665 ?
O3 C2 O3 78.1(9) 2_665 . ?
O3 C2 O3 127.1(6) 10_553 3_655 ?
O3 C2 O3 101.9(9) 12_653 3_655 ?
O3 C2 O3 127.1(6) 11_563 . ?
O3 C2 O3 127.1(6) 2_665 11_563 ?
O3 C2 O3 180.0(8) 3_655 11_563 ?
O3 C2 O3 52.9(6) 12_653 10_553 ?
O3 C2 O3 52.9(6) 12_653 9_663 ?
O3 C2 O3 127.1(6) 9_663 3_655 ?
O3 C2 O3 101.9(9) 4_565 11_563 ?
O3 C2 O3 78.1(9) 4_565 3_655 ?
O3 C2 O3 127.1(6) 12_653 2_665 ?
O3 C2 O3 180.0 12_653 4_565 ?
O3 C2 O3 101.9(9) 10_553 . ?
O3 C2 O3 127.1(6) 4_565 9_663 ?
C2 O3 Fe1 115.9(7) . . ?
C2 O3 O3 50.9(5) . 2_665 ?
O3 O3 Fe1 72.6(2) 3_655 . ?
O3 O3 Fe1 72.6(2) 4_565 . ?
O3 O3 Fe1 64.9(3) 2_665 . ?
O3 O3 C2 63.5(3) 3_655 . ?
O3 O3 C2 63.5(3) 4_565 . ?
O3 O3 O3 45.0 3_655 2_665 ?
O3 O3 O3 89.997(2) 3_655 4_565 ?
O3 O3 O3 44.998(2) 4_565 2_665 ?

loop_
_geom_bond_atom_site_label_1
_geom_bond_atom_site_label_2
_geom_bond_distance
_geom_bond_site_symmetry_2
_geom_bond_publ_flag
Fe1 O1 2.048(6) . ?
Fe1 O3 2.089(10) 9_664 ?
Fe1 O3 2.089(10) 10_554 ?
Fe1 O3 2.089(10) 4_565 ?
Fe1 O3 2.089(10) 11_564 ?
Fe1 O3 2.089(10) . ?
Fe1 O3 2.089(10) 3_655 ?
Fe1 O3 2.089(10) 2_665 ?
Fe1 O3 2.089(10) 12_654 ?
Fe2 O5 2.111(6) 16_565 ?
Fe2 O5 2.111(6) . ?
Fe2 O5 2.111(6) 7_454 ?
Fe2 O5 2.111(6) 10_554 ?
Fe2 O2 2.058(7) . ?
Fe2 O4 2.083(7) 7_454 ?
Fe2 O4 2.083(7) 10_554 ?
Fe2 O4 2.083(7) . ?
Fe2 O4 2.083(7) 16_565 ?
C4 C4 1.43(2) 9_674 ?
C4 O5 1.322(7) 8_664 ?
C4 O5 1.322(7) 15_775 ?
C4 O5 1.322(7) 10_554 ?
C4 O5 1.322(7) . ?
O5 O5 1.028(12) 10_554 ?
O1 C1 1.235(11) . ?
O2 C1 1.211(10) . ?
C1 H1 0.9300 . ?
C3 H3 0.9613 . ?
C3 O4 1.380(7) 7_455 ?
C3 O4 1.380(7) . ?
C3 O4 1.380(7) 16_565 ?
C3 O4 1.380(7) 10 ?
O4 O4 1.710(16) 16_565 ?
C5 H5A 0.9700 . ?
C5 H5B 0.9700 . ?
C5 N1 1.496(19) . ?
C5 C6 1.482(19) . ?
C7 H7A 0.9700 . ?
C7 H7B 0.9700 . ?
C7 C8 1.507(19) . ?
C7 C6 1.51(2) . ?
N1 H1A 0.8900 . ?
N1 H1B 0.8900 . ?
N1 C8 1.520(18) . ?
C8 H8A 0.9700 . ?
C8 H8B 0.9700 . ?
C6 H6A 0.9700 . ?
C6 H6B 0.9700 . ?
C2 H2 0.6896 . ?
C2 O3 1.404(11) 3_655 ?
C2 O3 1.404(11) 10_553 ?
C2 O3 1.404(11) 2_665 ?
C2 O3 1.404(11) 9_663 ?
C2 O3 1.404(11) 4_565 ?
C2 O3 1.404(11) 11_563 ?
C2 O3 1.404(11) . ?
C2 O3 1.404(11) 12_653 ?
O3 O3 1.252(16) 3_655 ?
O3 O3 1.77(2) 2_665 ?
O3 O3 1.252(16) 4_565 ?

loop_
_geom_hbond_atom_site_label_D
_geom_hbond_atom_site_label_H
_geom_hbond_atom_site_label_A
_geom_hbond_distance_DH
_geom_hbond_distance_HA
_geom_hbond_distance_DA
_geom_hbond_angle_DHA
_geom_hbond_site_symmetry_A
_geom_hbond_publ_flag
C5 H5B O3 0.97 2.61 3.24(4) 122.6 11_564 yes
N1 H1A O5 0.89 2.15 3.00(5) 159.9 . yes
N1 H1A O5 0.89 2.67 3.30(5) 128.1 15_775 yes
C6 H6B O5 0.97 1.99 2.95(6) 174.4 10 yes

loop_
_geom_torsion_atom_site_label_1
_geom_torsion_atom_site_label_2
_geom_torsion_atom_site_label_3
_geom_torsion_atom_site_label_4
_geom_torsion
_geom_torsion_site_symmetry_1
_geom_torsion_site_symmetry_2
_geom_torsion_site_symmetry_3
_geom_torsion_site_symmetry_4
_geom_torsion_publ_flag
Fe1 O1 C1 O2 176.5(9) . . . . ?
Fe2 O2 C1 O1 -173.9(9) . . . . ?
C4 C4 O5 Fe2 35.5(4) 9_674 . . . ?
C4 C4 O5 O5 100.1(2) 9_674 . . 10_554 ?
O5 C4 O5 Fe2 -64.6(5) 10_554 . . . ?
O5 C4 O5 Fe2 165.2(5) 15_775 . . . ?
O5 C4 O5 Fe2 -144.5(4) 8_664 . . . ?
O5 C4 O5 O5 -130.2(9) 15_775 . . 10_554 ?
O5 C4 O5 O5 -79.9(2) 8_664 . . 10_554 ?
O4 C3 O4 Fe2 178.2(4) 10 . . . ?
O4 C3 O4 Fe2 2.3(10) 16_565 . . . ?
O4 C3 O4 O4 175.9(14) 10 . . 16_565 ?
C5 N1 C8 C7 30(4) . . . . ?
N1 C5 C6 C7 -19(5) . . . . ?
C8 C7 C6 C5 38(4) . . . . ?
C6 C5 N1 C8 -7(4) . . . . ?
C6 C7 C8 N1 -40(4) . . . . ?
O3 C2 O3 Fe1 -52.17(18) 4_565 . . . ?
O3 C2 O3 Fe1 0.001(1) 2_665 . . . ?
O3 C2 O3 Fe1 52.17(18) 3_655 . . . ?
O3 C2 O3 Fe1 127.83(18) 12_653 . . . ?
O3 C2 O3 Fe1 180.001(1) 10_553 . . . ?
O3 C2 O3 Fe1 -127.83(18) 11_563 . . . ?
O3 C2 O3 O3 -127.83(18) 10_553 . . 4_565 ?
O3 C2 O3 O3 127.83(18) 12_653 . . 2_665 ?
O3 C2 O3 O3 180.000(3) 10_553 . . 2_665 ?
O3 C2 O3 O3 75.7(4) 12_653 . . 3_655 ?
O3 C2 O3 O3 -52.17(18) 4_565 . . 2_665 ?
O3 C2 O3 O3 180.000(4) 12_653 . . 4_565 ?
O3 C2 O3 O3 -75.7(4) 11_563 . . 4_565 ?
O3 C2 O3 O3 -127.83(18) 11_563 . . 2_665 ?
O3 C2 O3 O3 127.83(18) 10_553 . . 3_655 ?
O3 C2 O3 O3 -52.17(18) 2_665 . . 3_655 ?
O3 C2 O3 O3 104.3(4) 3_655 . . 4_565 ?
O3 C2 O3 O3 180.000(1) 11_563 . . 3_655 ?
O3 C2 O3 O3 52.17(18) 3_655 . . 2_665 ?
O3 C2 O3 O3 -104.3(4) 4_565 . . 3_655 ?
O3 C2 O3 O3 52.17(18) 2_665 . . 4_565 ?
